data_7128635
loop_
_publ_author_name
'Ghosh, Arghya'
'Barik, Shilpa'
'Shee, Sayan'
'Biju, Akkattu T.'

_publ_section_title
;
 Enantioselective synthesis of tetra-substituted tetralines and
 tetrahydro-indolizines by NHC-catalyzed azolium-enolate cascade.
;
_journal_issue 63
_journal_name_full 'Chemical communications (Cambridge, England)'
_journal_page_first 7794
_journal_page_last 7797
_journal_paper_doi 10.1039/d1cc03165a
_journal_volume 57
_journal_year 2021
_chemical_absolute_configuration ad
_chemical_formula_sum 'C27 H21 Cl O3'
_chemical_formula_weight 428.89
_space_group_crystal_system triclinic
_space_group_IT_number 1
_space_group_name_Hall 'P 1'
_space_group_name_H-M_alt 'P 1'
_atom_sites_solution_hydrogens geom
_audit_creation_method SHELXL-2018/3
_audit_update_record
;
2021-05-13 deposited with the CCDC.	2021-07-07 downloaded from the CCDC.
;
_cell_angle_alpha 107.789(2)
_cell_angle_beta 95.854(2)
_cell_angle_gamma 110.117(2)
_cell_formula_units_Z 2
_cell_length_a 8.8163(3)
_cell_length_b 11.2961(4)
_cell_length_c 12.0369(4)
_cell_measurement_reflns_used 8430
_cell_measurement_temperature 100(2)
_cell_measurement_theta_max 28.40
_cell_measurement_theta_min 1.926
_cell_volume 1042.66(7)
_computing_cell_refinement 'SAINT v8.34A (Bruker, 2013)'
_computing_data_collection 'Bruker APEX2'
_computing_data_reduction 'SAINT v8.34A (Bruker, 2013)'
_computing_structure_refinement 'SHELXL-2018/3 (Sheldrick, 2018)'
_computing_structure_solution 'SHELXT 2014/5 (Sheldrick, 2014)'
_diffrn_ambient_temperature 100(2)
_diffrn_measured_fraction_theta_full 1.000
_diffrn_measured_fraction_theta_max 0.980
_diffrn_measurement_device_type 'Bruker SMART APEX-II Ultra'
_diffrn_measurement_method 'phi and omega scans'
_diffrn_radiation_type MoK\a
_diffrn_radiation_wavelength 0.71073
_diffrn_reflns_av_R_equivalents 0.0582
_diffrn_reflns_av_unetI/netI 0.0915
_diffrn_reflns_Laue_measured_fraction_full 1.000
_diffrn_reflns_Laue_measured_fraction_max 0.980
_diffrn_reflns_limit_h_max 12
_diffrn_reflns_limit_h_min -12
_diffrn_reflns_limit_k_max 16
_diffrn_reflns_limit_k_min -16
_diffrn_reflns_limit_l_max 17
_diffrn_reflns_limit_l_min -17
_diffrn_reflns_number 36013
_diffrn_reflns_point_group_measured_fraction_full 0.990
_diffrn_reflns_point_group_measured_fraction_max 0.953
_diffrn_reflns_theta_full 25.242
_diffrn_reflns_theta_max 30.719
_diffrn_reflns_theta_min 1.826
_diffrn_source 'rotating anode'
_exptl_absorpt_coefficient_mu 0.211
_exptl_absorpt_correction_T_max 0.754
_exptl_absorpt_correction_T_min 0.696
_exptl_absorpt_correction_type multi-scan
_exptl_absorpt_process_details SADABS
_exptl_crystal_colour colorless
_exptl_crystal_density_diffrn 1.366
_exptl_crystal_description needlelike
_exptl_crystal_F_000 448
_exptl_crystal_size_max 0.46
_exptl_crystal_size_mid 0.28
_exptl_crystal_size_min 0.25
_refine_diff_density_max 0.437
_refine_diff_density_min -0.477
_refine_diff_density_rms 0.065
_refine_ls_abs_structure_details
;
 Flack x determined using 2839 quotients [(I+)-(I-)]/[(I+)+(I-)]
 (Parsons, Flack and Wagner, Acta Cryst. B69 (2013) 249-259).
;
_refine_ls_abs_structure_Flack 0.04(3)
_refine_ls_extinction_method none
_refine_ls_goodness_of_fit_ref 0.978
_refine_ls_hydrogen_treatment constr
_refine_ls_matrix_type full
_refine_ls_number_parameters 561
_refine_ls_number_reflns 12384
_refine_ls_number_restraints 3
_refine_ls_restrained_S_all 0.978
_refine_ls_R_factor_all 0.1051
_refine_ls_R_factor_gt 0.0572
_refine_ls_shift/su_max 0.000
_refine_ls_shift/su_mean 0.000
_refine_ls_structure_factor_coef Fsqd
_refine_ls_weighting_details 'w=1/[\s^2^(Fo^2^)+(0.0618P)^2^] where P=(Fo^2^+2Fc^2^)/3'
_refine_ls_weighting_scheme calc
_refine_ls_wR_factor_gt 0.1141
_refine_ls_wR_factor_ref 0.1353
_reflns_Friedel_coverage 0.945
_reflns_Friedel_fraction_full 0.980
_reflns_Friedel_fraction_max 0.926
_reflns_number_gt 8107
_reflns_number_total 12384
_reflns_threshold_expression 'I > 2\s(I)'
_cod_data_source_file d1cc03165a2.cif
_cod_data_source_block SB_SC_153
_cod_depositor_comments 'Adding full bibliography for 7128635.cif.'
_cod_original_cell_volume 1042.66(6)
_cod_database_code 7128635
_shelx_shelxl_version_number 2018/3
_shelx_space_group_comment
;
The symmetry employed for this shelxl refinement is uniquely defined
by the following loop, which should always be used as a source of
symmetry information in preference to the above space-group names.
They are only intended as comments.
;

loop_
_space_group_symop_operation_xyz
'x, y, z'

loop_
_atom_site_label
_atom_site_type_symbol
_atom_site_fract_x
_atom_site_fract_y
_atom_site_fract_z
_atom_site_U_iso_or_equiv
_atom_site_adp_type
_atom_site_occupancy
_atom_site_site_symmetry_order
_atom_site_calc_flag
_atom_site_refinement_flags_posn
_atom_site_refinement_flags_adp
_atom_site_refinement_flags_occupancy
_atom_site_disorder_assembly
_atom_site_disorder_group
Cl1 Cl 0.78982(13) 0.08361(10) 0.20909(9) 0.0287(3) Uani 1 1 d . . . . .
Cl2 Cl 0.73396(14) 0.54254(11) 0.18777(9) 0.0331(3) Uani 1 1 d . . . . .
O1 O 0.4252(3) 0.4405(3) 0.4330(2) 0.0258(6) Uani 1 1 d . . . . .
O2 O 0.7432(3) 0.3338(3) 0.8704(2) 0.0282(6) Uani 1 1 d . . . . .
O3 O 0.8189(3) 0.4834(3) 0.7841(2) 0.0279(6) Uani 1 1 d . . . . .
O4 O 0.7311(3) 0.8328(3) 0.8627(2) 0.0284(7) Uani 1 1 d . . . . .
O5 O 0.8135(3) 0.9803(3) 0.7756(2) 0.0287(7) Uani 1 1 d . . . . .
O6 O 0.4394(3) 0.9541(3) 0.4323(2) 0.0243(6) Uani 1 1 d . . . . .
C1 C 0.6825(6) 0.1849(4) 0.9776(4) 0.0327(10) Uani 1 1 d . . . . .
H1A H 0.598661 0.105008 0.979930 0.049 Uiso 1 1 calc R U . . .
H1B H 0.701654 0.260473 1.049177 0.049 Uiso 1 1 calc R U . . .
H1C H 0.783619 0.171250 0.972554 0.049 Uiso 1 1 calc R U . . .
C2 C 0.6263(5) 0.2124(4) 0.8715(3) 0.0254(9) Uani 1 1 d . . . . .
C3 C 0.4889(5) 0.1384(4) 0.7867(3) 0.0251(9) Uani 1 1 d . . . . .
H3 H 0.412873 0.061880 0.794136 0.030 Uiso 1 1 calc R U . . .
C4 C 0.4496(4) 0.1719(4) 0.6794(3) 0.0213(8) Uani 1 1 d . . . . .
H4 H 0.406710 0.086255 0.610536 0.026 Uiso 1 1 calc R U . . .
C5 C 0.6120(4) 0.2636(4) 0.6579(3) 0.0213(8) Uani 1 1 d . . . . .
H5 H 0.668437 0.204791 0.623613 0.026 Uiso 1 1 calc R U . . .
C6 C 0.5831(4) 0.3286(4) 0.5665(3) 0.0212(8) Uani 1 1 d . . . . .
H6 H 0.599692 0.421885 0.612594 0.025 Uiso 1 1 calc R U . . .
C7 C 0.4002(4) 0.2550(4) 0.4928(3) 0.0186(8) Uani 1 1 d . . . . .
H7 H 0.376485 0.159009 0.451223 0.022 Uiso 1 1 calc R U . . .
C8 C 0.3764(4) 0.3175(4) 0.4008(3) 0.0201(8) Uani 1 1 d . . . . .
C9 C 0.2911(4) 0.2328(4) 0.2729(3) 0.0223(8) Uani 1 1 d . . . . .
C10 C 0.2310(5) 0.0922(4) 0.2266(4) 0.0265(9) Uani 1 1 d . . . . .
H10 H 0.245767 0.046122 0.276197 0.032 Uiso 1 1 calc R U . . .
C11 C 0.1494(5) 0.0200(4) 0.1070(4) 0.0337(10) Uani 1 1 d . . . . .
H11 H 0.109614 -0.074021 0.076966 0.040 Uiso 1 1 calc R U . . .
C12 C 0.1269(5) 0.0874(5) 0.0322(4) 0.0352(11) Uani 1 1 d . . . . .
H12 H 0.070541 0.038755 -0.047707 0.042 Uiso 1 1 calc R U . . .
C13 C 0.7035(4) 0.3357(4) 0.4855(3) 0.0212(8) Uani 1 1 d . . . . .
C14 C 0.8203(4) 0.4604(4) 0.4948(3) 0.0244(9) Uani 1 1 d . . . . .
H14 H 0.828636 0.539098 0.554424 0.029 Uiso 1 1 calc R U . . .
C15 C 0.9239(5) 0.4682(4) 0.4164(4) 0.0289(10) Uani 1 1 d . . . . .
H15 H 1.000329 0.552348 0.423282 0.035 Uiso 1 1 calc R U . . .
C16 C 0.9158(5) 0.3528(4) 0.3277(3) 0.0250(9) Uani 1 1 d . . . . .
H16 H 0.985688 0.358053 0.274915 0.030 Uiso 1 1 calc R U . . .
C17 C 0.8010(4) 0.2298(4) 0.3199(3) 0.0218(8) Uani 1 1 d . . . . .
C18 C 0.6966(4) 0.2188(4) 0.3975(3) 0.0211(8) Uani 1 1 d . . . . .
H18 H 0.622225 0.134119 0.391200 0.025 Uiso 1 1 calc R U . . .
C19 C 0.7293(4) 0.3702(4) 0.7735(3) 0.0224(8) Uani 1 1 d . . . . .
C20 C 0.3189(4) 0.2284(4) 0.6774(3) 0.0202(8) Uani 1 1 d . . . . .
C21 C 0.2876(4) 0.2675(4) 0.5798(3) 0.0210(8) Uani 1 1 d . . . . .
C22 C 0.1669(4) 0.3179(4) 0.5716(3) 0.0249(9) Uani 1 1 d . . . . .
H22 H 0.146382 0.343559 0.507048 0.030 Uiso 1 1 calc R U . . .
C23 C 0.0755(5) 0.3307(4) 0.6583(4) 0.0279(9) Uani 1 1 d . . . . .
H23 H -0.004645 0.366007 0.652604 0.034 Uiso 1 1 calc R U . . .
C24 C 0.1041(5) 0.2905(4) 0.7539(4) 0.0291(9) Uani 1 1 d . . . . .
H24 H 0.041682 0.297220 0.811539 0.035 Uiso 1 1 calc R U . . .
C25 C 0.2261(5) 0.2405(4) 0.7629(3) 0.0258(9) Uani 1 1 d . . . . .
H25 H 0.245818 0.214651 0.827402 0.031 Uiso 1 1 calc R U . . .
C26 C 0.2719(6) 0.3006(5) 0.1959(4) 0.0298(10) Uani 1 1 d . . . . .
H26 H 0.315047 0.394768 0.224860 0.036 Uiso 1 1 calc R U . . .
C27 C 0.1889(5) 0.2278(5) 0.0768(4) 0.0342(10) Uani 1 1 d . . . . .
H27 H 0.174609 0.273188 0.026508 0.041 Uiso 1 1 calc R U . . .
C28 C 0.1735(6) 0.6147(5) 0.0237(4) 0.0376(11) Uani 1 1 d . . . . .
H28 H 0.124858 0.569715 -0.057882 0.045 Uiso 1 1 calc R U . . .
C29 C 0.2994(7) 0.7429(5) 0.0641(4) 0.0465(14) Uani 1 1 d . . . . .
H29 H 0.338085 0.782855 0.009920 0.056 Uiso 1 1 calc R U . . .
C30 C 0.3669(5) 0.8110(4) 0.1860(3) 0.0333(10) Uani 1 1 d . . . . .
H30 H 0.448410 0.898419 0.213700 0.040 Uiso 1 1 calc R U . . .
C31 C 0.3149(4) 0.7507(4) 0.2666(3) 0.0200(8) Uani 1 1 d . . . . .
C32 C 0.3862(4) 0.8305(4) 0.3964(3) 0.0198(8) Uani 1 1 d . . . . .
C33 C 0.3997(4) 0.7623(4) 0.4860(3) 0.0194(8) Uani 1 1 d . . . . .
H33 H 0.368443 0.665522 0.442140 0.023 Uiso 1 1 calc R U . . .
C34 C 0.5836(4) 0.8262(4) 0.5563(3) 0.0208(8) Uani 1 1 d . . . . .
H34 H 0.610272 0.921989 0.601341 0.025 Uiso 1 1 calc R U . . .
C35 C 0.6063(4) 0.7608(4) 0.6487(3) 0.0211(8) Uani 1 1 d . . . . .
H35 H 0.662438 0.700973 0.616469 0.025 Uiso 1 1 calc R U . . .
C36 C 0.7225(4) 0.8684(4) 0.7652(3) 0.0239(8) Uani 1 1 d . . . . .
C37 C 0.6147(5) 0.7107(4) 0.8626(3) 0.0263(9) Uani 1 1 d . . . . .
C38 C 0.6695(6) 0.6838(5) 0.9697(4) 0.0359(11) Uani 1 1 d . . . . .
H38A H 0.585311 0.604059 0.971858 0.054 Uiso 1 1 calc R U . . .
H38B H 0.687848 0.759643 1.040802 0.054 Uiso 1 1 calc R U . . .
H38C H 0.770818 0.670276 0.965639 0.054 Uiso 1 1 calc R U . . .
C39 C 0.6987(4) 0.8206(4) 0.4708(3) 0.0209(8) Uani 1 1 d . . . . .
C40 C 0.6760(5) 0.6983(4) 0.3838(3) 0.0228(8) Uani 1 1 d . . . . .
H40 H 0.596438 0.617855 0.381932 0.027 Uiso 1 1 calc R U . . .
C41 C 0.7722(5) 0.6965(4) 0.2997(3) 0.0238(8) Uani 1 1 d . . . . .
C42 C 0.8949(5) 0.8135(4) 0.3024(4) 0.0276(9) Uani 1 1 d . . . . .
H42 H 0.959498 0.810799 0.245966 0.033 Uiso 1 1 calc R U . . .
C43 C 0.9200(5) 0.9349(4) 0.3905(4) 0.0271(9) Uani 1 1 d . . . . .
H43 H 1.003173 1.014488 0.393995 0.033 Uiso 1 1 calc R U . . .
C44 C 0.8228(4) 0.9394(4) 0.4736(4) 0.0241(9) Uani 1 1 d . . . . .
H44 H 0.840113 1.021930 0.531793 0.029 Uiso 1 1 calc R U . . .
C45 C 0.2912(4) 0.7792(4) 0.5750(3) 0.0202(8) Uani 1 1 d . . . . .
C46 C 0.3145(4) 0.7325(4) 0.6689(3) 0.0197(8) Uani 1 1 d . . . . .
C47 C 0.2159(5) 0.7403(4) 0.7512(3) 0.0256(9) Uani 1 1 d . . . . .
H47 H 0.228049 0.707187 0.812019 0.031 Uiso 1 1 calc R U . . .
C48 C 0.1006(5) 0.7959(4) 0.7448(4) 0.0273(9) Uani 1 1 d . . . . .
H48 H 0.036003 0.800861 0.801143 0.033 Uiso 1 1 calc R U . . .
C49 C 0.0811(5) 0.8445(4) 0.6544(4) 0.0265(9) Uani 1 1 d . . . . .
H49 H 0.004697 0.883893 0.650627 0.032 Uiso 1 1 calc R U . . .
C50 C 0.1753(4) 0.8346(4) 0.5693(3) 0.0213(8) Uani 1 1 d . . . . .
H50 H 0.159954 0.865767 0.507677 0.026 Uiso 1 1 calc R U . . .
C51 C 0.4415(4) 0.6712(4) 0.6689(3) 0.0212(8) Uani 1 1 d . . . . .
H51 H 0.396430 0.585729 0.599701 0.025 Uiso 1 1 calc R U . . .
C52 C 0.4785(5) 0.6370(4) 0.7765(3) 0.0256(9) Uani 1 1 d . . . . .
H52 H 0.401890 0.560133 0.782954 0.031 Uiso 1 1 calc R U . . .
C53 C 0.1203(5) 0.5536(4) 0.1029(4) 0.0315(10) Uani 1 1 d . . . . .
H53 H 0.035487 0.467655 0.075144 0.038 Uiso 1 1 calc R U . . .
C54 C 0.1926(5) 0.6197(4) 0.2242(3) 0.0279(9) Uani 1 1 d . . . . .
H54 H 0.159656 0.576620 0.277514 0.033 Uiso 1 1 calc R U . . .

loop_
_atom_site_aniso_label
_atom_site_aniso_U_11
_atom_site_aniso_U_22
_atom_site_aniso_U_33
_atom_site_aniso_U_23
_atom_site_aniso_U_13
_atom_site_aniso_U_12
Cl1 0.0390(5) 0.0283(6) 0.0209(5) 0.0072(4) 0.0111(4) 0.0162(4)
Cl2 0.0473(6) 0.0338(6) 0.0203(6) 0.0049(5) 0.0103(5) 0.0220(5)
O1 0.0369(15) 0.0184(14) 0.0188(13) 0.0039(11) 0.0050(11) 0.0099(12)
O2 0.0325(14) 0.0267(15) 0.0183(14) 0.0054(12) 0.0004(11) 0.0074(12)
O3 0.0263(13) 0.0257(15) 0.0207(15) 0.0018(12) 0.0008(11) 0.0046(12)
O4 0.0307(14) 0.0315(16) 0.0166(14) 0.0059(12) 0.0011(11) 0.0085(12)
O5 0.0263(13) 0.0281(16) 0.0218(15) 0.0045(12) 0.0007(11) 0.0045(12)
O6 0.0356(14) 0.0180(13) 0.0171(13) 0.0036(11) 0.0066(11) 0.0105(11)
C1 0.045(3) 0.033(2) 0.021(2) 0.0095(19) 0.0045(18) 0.018(2)
C2 0.035(2) 0.024(2) 0.021(2) 0.0092(16) 0.0058(16) 0.0142(17)
C3 0.032(2) 0.023(2) 0.023(2) 0.0095(17) 0.0071(16) 0.0125(17)
C4 0.0251(18) 0.0209(19) 0.0143(17) 0.0043(15) 0.0026(14) 0.0075(15)
C5 0.0238(17) 0.0216(19) 0.0154(18) 0.0023(15) 0.0031(14) 0.0098(15)
C6 0.0244(17) 0.0191(18) 0.0143(17) 0.0015(14) 0.0030(14) 0.0064(15)
C7 0.0212(17) 0.0165(17) 0.0157(17) 0.0029(14) 0.0022(13) 0.0079(14)
C8 0.0219(16) 0.0213(19) 0.0168(18) 0.0045(15) 0.0047(14) 0.0103(15)
C9 0.0226(17) 0.0247(19) 0.0166(18) 0.0040(15) 0.0036(14) 0.0093(15)
C10 0.0300(19) 0.023(2) 0.0187(19) 0.0039(16) 0.0017(15) 0.0063(17)
C11 0.038(2) 0.028(2) 0.022(2) -0.0006(18) 0.0023(17) 0.0078(19)
C12 0.039(2) 0.042(3) 0.016(2) 0.0021(18) 0.0005(17) 0.015(2)
C13 0.0222(17) 0.0211(19) 0.0155(18) 0.0045(15) -0.0007(14) 0.0065(15)
C14 0.0268(19) 0.0207(19) 0.019(2) 0.0043(16) 0.0018(15) 0.0058(16)
C15 0.0245(19) 0.027(2) 0.029(2) 0.0100(18) 0.0040(16) 0.0029(17)
C16 0.0265(18) 0.028(2) 0.021(2) 0.0096(17) 0.0079(15) 0.0107(17)
C17 0.0240(17) 0.025(2) 0.0160(18) 0.0067(16) 0.0036(14) 0.0104(16)
C18 0.0252(17) 0.0192(18) 0.0184(19) 0.0063(15) 0.0029(14) 0.0093(15)
C19 0.0221(17) 0.027(2) 0.0176(19) 0.0047(16) 0.0032(14) 0.0120(16)
C20 0.0205(16) 0.0205(18) 0.0151(18) 0.0031(15) 0.0018(13) 0.0066(14)
C21 0.0223(17) 0.0191(19) 0.0161(18) 0.0029(15) 0.0028(14) 0.0055(15)
C22 0.0230(18) 0.026(2) 0.0207(19) 0.0063(16) 0.0018(15) 0.0070(16)
C23 0.0226(18) 0.030(2) 0.030(2) 0.0082(18) 0.0057(16) 0.0113(17)
C24 0.0268(19) 0.032(2) 0.024(2) 0.0071(18) 0.0082(16) 0.0089(18)
C25 0.0285(19) 0.028(2) 0.019(2) 0.0093(17) 0.0048(15) 0.0094(17)
C26 0.037(2) 0.030(2) 0.0195(18) 0.0077(16) 0.0038(15) 0.0120(17)
C27 0.042(2) 0.044(3) 0.017(2) 0.0100(19) 0.0025(17) 0.020(2)
C28 0.049(3) 0.034(2) 0.017(2) 0.0025(18) -0.0033(18) 0.011(2)
C29 0.074(3) 0.032(2) 0.016(2) 0.0089(19) 0.003(2) 0.003(2)
C30 0.047(2) 0.022(2) 0.0157(19) 0.0035(16) 0.0002(17) 0.0012(18)
C31 0.0213(17) 0.0207(19) 0.0180(18) 0.0058(15) 0.0047(14) 0.0096(15)
C32 0.0219(17) 0.0185(18) 0.0165(18) 0.0040(15) 0.0043(14) 0.0074(15)
C33 0.0235(17) 0.0186(18) 0.0121(17) 0.0019(14) 0.0028(13) 0.0071(15)
C34 0.0237(17) 0.0188(18) 0.0150(18) 0.0032(15) 0.0021(14) 0.0059(15)
C35 0.0264(18) 0.0236(19) 0.0150(18) 0.0049(15) 0.0064(14) 0.0132(16)
C36 0.0226(17) 0.030(2) 0.0176(19) 0.0050(17) 0.0028(15) 0.0120(16)
C37 0.033(2) 0.030(2) 0.020(2) 0.0097(17) 0.0087(16) 0.0158(17)
C38 0.044(3) 0.044(3) 0.024(2) 0.015(2) 0.0061(19) 0.020(2)
C39 0.0247(17) 0.0211(19) 0.0148(18) 0.0050(15) 0.0004(14) 0.0092(15)
C40 0.0271(18) 0.0228(19) 0.0178(18) 0.0062(16) 0.0045(14) 0.0103(16)
C41 0.0300(19) 0.026(2) 0.0174(19) 0.0048(16) 0.0039(15) 0.0159(17)
C42 0.0286(19) 0.037(2) 0.022(2) 0.0155(19) 0.0094(16) 0.0145(18)
C43 0.0234(18) 0.031(2) 0.025(2) 0.0135(19) 0.0048(15) 0.0067(17)
C44 0.0257(18) 0.024(2) 0.020(2) 0.0073(17) 0.0025(15) 0.0084(16)
C45 0.0226(17) 0.0168(18) 0.0128(17) 0.0011(14) 0.0012(13) 0.0027(14)
C46 0.0220(16) 0.0176(17) 0.0143(17) 0.0029(14) 0.0004(13) 0.0053(14)
C47 0.0293(19) 0.025(2) 0.0170(19) 0.0059(16) 0.0031(15) 0.0068(17)
C48 0.0261(19) 0.031(2) 0.020(2) 0.0048(17) 0.0070(15) 0.0083(17)
C49 0.0210(17) 0.027(2) 0.027(2) 0.0063(17) 0.0024(15) 0.0083(16)
C50 0.0213(17) 0.0222(19) 0.0153(18) 0.0041(15) 0.0006(14) 0.0061(15)
C51 0.0281(18) 0.0178(18) 0.0145(17) 0.0036(15) 0.0024(14) 0.0080(15)
C52 0.035(2) 0.023(2) 0.020(2) 0.0082(16) 0.0069(16) 0.0136(17)
C53 0.032(2) 0.025(2) 0.023(2) 0.0012(17) 0.0003(16) 0.0032(17)
C54 0.0286(19) 0.025(2) 0.020(2) 0.0044(16) 0.0052(15) 0.0025(16)

loop_
_atom_type_symbol
_atom_type_description
_atom_type_scat_dispersion_real
_atom_type_scat_dispersion_imag
_atom_type_scat_source
C C 0.0033 0.0016 'International Tables Vol C Tables 4.2.6.8 and 6.1.1.4'
H H 0.0000 0.0000 'International Tables Vol C Tables 4.2.6.8 and 6.1.1.4'
Cl Cl 0.1484 0.1585 'International Tables Vol C Tables 4.2.6.8 and 6.1.1.4'
O O 0.0106 0.0060 'International Tables Vol C Tables 4.2.6.8 and 6.1.1.4'

loop_
_geom_angle_atom_site_label_1
_geom_angle_atom_site_label_2
_geom_angle_atom_site_label_3
_geom_angle
_geom_angle_site_symmetry_1
_geom_angle_site_symmetry_3
_geom_angle_publ_flag
C19 O2 C2 120.7(3) . . ?
C36 O4 C37 121.2(3) . . ?
C2 C1 H1A 109.5 . . ?
C2 C1 H1B 109.5 . . ?
H1A C1 H1B 109.5 . . ?
C2 C1 H1C 109.5 . . ?
H1A C1 H1C 109.5 . . ?
H1B C1 H1C 109.5 . . ?
C3 C2 O2 122.0(3) . . ?
C3 C2 C1 127.6(4) . . ?
O2 C2 C1 110.4(3) . . ?
C2 C3 C4 123.0(3) . . ?
C2 C3 H3 118.5 . . ?
C4 C3 H3 118.5 . . ?
C3 C4 C20 116.5(3) . . ?
C3 C4 C5 109.8(3) . . ?
C20 C4 C5 111.6(3) . . ?
C3 C4 H4 106.1 . . ?
C20 C4 H4 106.1 . . ?
C5 C4 H4 106.1 . . ?
C19 C5 C6 110.6(3) . . ?
C19 C5 C4 112.2(3) . . ?
C6 C5 C4 113.9(3) . . ?
C19 C5 H5 106.5 . . ?
C6 C5 H5 106.5 . . ?
C4 C5 H5 106.5 . . ?
C13 C6 C5 113.8(3) . . ?
C13 C6 C7 111.4(3) . . ?
C5 C6 C7 110.2(3) . . ?
C13 C6 H6 107.1 . . ?
C5 C6 H6 107.1 . . ?
C7 C6 H6 107.1 . . ?
C8 C7 C21 112.0(3) . . ?
C8 C7 C6 109.2(3) . . ?
C21 C7 C6 108.1(3) . . ?
C8 C7 H7 109.2 . . ?
C21 C7 H7 109.2 . . ?
C6 C7 H7 109.2 . . ?
O1 C8 C9 119.2(3) . . ?
O1 C8 C7 119.1(3) . . ?
C9 C8 C7 121.7(3) . . ?
C10 C9 C26 118.9(4) . . ?
C10 C9 C8 124.0(3) . . ?
C26 C9 C8 117.2(4) . . ?
C11 C10 C9 120.6(4) . . ?
C11 C10 H10 119.7 . . ?
C9 C10 H10 119.7 . . ?
C12 C11 C10 120.2(4) . . ?
C12 C11 H11 119.9 . . ?
C10 C11 H11 119.9 . . ?
C11 C12 C27 119.7(4) . . ?
C11 C12 H12 120.2 . . ?
C27 C12 H12 120.2 . . ?
C14 C13 C18 118.6(4) . . ?
C14 C13 C6 120.3(4) . . ?
C18 C13 C6 121.0(3) . . ?
C15 C14 C13 120.6(4) . . ?
C15 C14 H14 119.7 . . ?
C13 C14 H14 119.7 . . ?
C14 C15 C16 121.1(4) . . ?
C14 C15 H15 119.5 . . ?
C16 C15 H15 119.5 . . ?
C17 C16 C15 118.0(4) . . ?
C17 C16 H16 121.0 . . ?
C15 C16 H16 121.0 . . ?
C16 C17 C18 122.3(4) . . ?
C16 C17 Cl1 118.5(3) . . ?
C18 C17 Cl1 119.2(3) . . ?
C17 C18 C13 119.5(3) . . ?
C17 C18 H18 120.3 . . ?
C13 C18 H18 120.3 . . ?
O3 C19 O2 117.5(3) . . ?
O3 C19 C5 124.6(3) . . ?
O2 C19 C5 117.8(3) . . ?
C25 C20 C21 119.0(4) . . ?
C25 C20 C4 124.0(3) . . ?
C21 C20 C4 116.9(3) . . ?
C22 C21 C20 119.8(4) . . ?
C22 C21 C7 125.1(3) . . ?
C20 C21 C7 115.1(3) . . ?
C21 C22 C23 120.7(4) . . ?
C21 C22 H22 119.6 . . ?
C23 C22 H22 119.6 . . ?
C22 C23 C24 119.8(4) . . ?
C22 C23 H23 120.1 . . ?
C24 C23 H23 120.1 . . ?
C25 C24 C23 119.7(4) . . ?
C25 C24 H24 120.2 . . ?
C23 C24 H24 120.2 . . ?
C20 C25 C24 121.0(4) . . ?
C20 C25 H25 119.5 . . ?
C24 C25 H25 119.5 . . ?
C27 C26 C9 120.1(4) . . ?
C27 C26 H26 119.9 . . ?
C9 C26 H26 119.9 . . ?
C26 C27 C12 120.4(4) . . ?
C26 C27 H27 119.8 . . ?
C12 C27 H27 119.8 . . ?
C53 C28 C29 120.5(4) . . ?
C53 C28 H28 119.8 . . ?
C29 C28 H28 119.8 . . ?
C30 C29 C28 119.3(4) . . ?
C30 C29 H29 120.3 . . ?
C28 C29 H29 120.3 . . ?
C31 C30 C29 120.8(4) . . ?
C31 C30 H30 119.6 . . ?
C29 C30 H30 119.6 . . ?
C30 C31 C54 119.2(3) . . ?
C30 C31 C32 118.5(3) . . ?
C54 C31 C32 122.3(3) . . ?
O6 C32 C31 119.5(3) . . ?
O6 C32 C33 119.0(3) . . ?
C31 C32 C33 121.5(3) . . ?
C45 C33 C32 113.3(3) . . ?
C45 C33 C34 108.7(3) . . ?
C32 C33 C34 107.9(3) . . ?
C45 C33 H33 109.0 . . ?
C32 C33 H33 109.0 . . ?
C34 C33 H33 109.0 . . ?
C39 C34 C35 113.5(3) . . ?
C39 C34 C33 110.8(3) . . ?
C35 C34 C33 110.6(3) . . ?
C39 C34 H34 107.2 . . ?
C35 C34 H34 107.2 . . ?
C33 C34 H34 107.2 . . ?
C36 C35 C34 110.0(3) . . ?
C36 C35 C51 112.2(3) . . ?
C34 C35 C51 114.3(3) . . ?
C36 C35 H35 106.6 . . ?
C34 C35 H35 106.6 . . ?
C51 C35 H35 106.6 . . ?
O5 C36 O4 117.8(3) . . ?
O5 C36 C35 124.7(3) . . ?
O4 C36 C35 117.4(3) . . ?
C52 C37 O4 121.6(3) . . ?
C52 C37 C38 128.2(4) . . ?
O4 C37 C38 110.2(3) . . ?
C37 C38 H38A 109.5 . . ?
C37 C38 H38B 109.5 . . ?
H38A C38 H38B 109.5 . . ?
C37 C38 H38C 109.5 . . ?
H38A C38 H38C 109.5 . . ?
H38B C38 H38C 109.5 . . ?
C40 C39 C44 118.8(4) . . ?
C40 C39 C34 120.6(3) . . ?
C44 C39 C34 120.5(4) . . ?
C41 C40 C39 119.8(3) . . ?
C41 C40 H40 120.1 . . ?
C39 C40 H40 120.1 . . ?
C42 C41 C40 121.5(4) . . ?
C42 C41 Cl2 119.9(3) . . ?
C40 C41 Cl2 118.6(3) . . ?
C41 C42 C43 118.7(4) . . ?
C41 C42 H42 120.6 . . ?
C43 C42 H42 120.6 . . ?
C42 C43 C44 120.7(4) . . ?
C42 C43 H43 119.6 . . ?
C44 C43 H43 119.6 . . ?
C43 C44 C39 120.4(4) . . ?
C43 C44 H44 119.8 . . ?
C39 C44 H44 119.8 . . ?
C50 C45 C46 119.4(3) . . ?
C50 C45 C33 125.1(3) . . ?
C46 C45 C33 115.5(3) . . ?
C47 C46 C45 118.7(4) . . ?
C47 C46 C51 124.4(3) . . ?
C45 C46 C51 116.8(3) . . ?
C48 C47 C46 121.3(4) . . ?
C48 C47 H47 119.4 . . ?
C46 C47 H47 119.4 . . ?
C47 C48 C49 119.7(4) . . ?
C47 C48 H48 120.1 . . ?
C49 C48 H48 120.1 . . ?
C48 C49 C50 119.9(4) . . ?
C48 C49 H49 120.0 . . ?
C50 C49 H49 120.0 . . ?
C45 C50 C49 120.8(3) . . ?
C45 C50 H50 119.6 . . ?
C49 C50 H50 119.6 . . ?
C52 C51 C46 115.9(3) . . ?
C52 C51 C35 109.2(3) . . ?
C46 C51 C35 111.6(3) . . ?
C52 C51 H51 106.5 . . ?
C46 C51 H51 106.5 . . ?
C35 C51 H51 106.5 . . ?
C37 C52 C51 123.1(3) . . ?
C37 C52 H52 118.4 . . ?
C51 C52 H52 118.4 . . ?
C28 C53 C54 120.0(4) . . ?
C28 C53 H53 120.0 . . ?
C54 C53 H53 120.0 . . ?
C53 C54 C31 120.1(3) . . ?
C53 C54 H54 119.9 . . ?
C31 C54 H54 119.9 . . ?

loop_
_geom_bond_atom_site_label_1
_geom_bond_atom_site_label_2
_geom_bond_distance
_geom_bond_site_symmetry_2
_geom_bond_publ_flag
Cl1 C17 1.742(4) . ?
Cl2 C41 1.739(4) . ?
O1 C8 1.221(4) . ?
O2 C19 1.358(4) . ?
O2 C2 1.409(4) . ?
O3 C19 1.208(4) . ?
O4 C36 1.355(4) . ?
O4 C37 1.407(4) . ?
O5 C36 1.201(4) . ?
O6 C32 1.223(4) . ?
C1 C2 1.481(5) . ?
C1 H1A 0.9600 . ?
C1 H1B 0.9600 . ?
C1 H1C 0.9600 . ?
C2 C3 1.318(5) . ?
C3 C4 1.493(5) . ?
C3 H3 0.9300 . ?
C4 C20 1.498(5) . ?
C4 C5 1.552(5) . ?
C4 H4 0.9800 . ?
C5 C19 1.511(5) . ?
C5 C6 1.542(5) . ?
C5 H5 0.9800 . ?
C6 C13 1.511(5) . ?
C6 C7 1.554(5) . ?
C6 H6 0.9800 . ?
C7 C8 1.518(5) . ?
C7 C21 1.523(5) . ?
C7 H7 0.9800 . ?
C8 C9 1.490(5) . ?
C9 C10 1.391(6) . ?
C9 C26 1.403(6) . ?
C10 C11 1.386(5) . ?
C10 H10 0.9300 . ?
C11 C12 1.384(6) . ?
C11 H11 0.9300 . ?
C12 C27 1.388(6) . ?
C12 H12 0.9300 . ?
C13 C14 1.393(5) . ?
C13 C18 1.395(5) . ?
C14 C15 1.380(6) . ?
C14 H14 0.9300 . ?
C15 C16 1.384(6) . ?
C15 H15 0.9300 . ?
C16 C17 1.377(5) . ?
C16 H16 0.9300 . ?
C17 C18 1.379(5) . ?
C18 H18 0.9300 . ?
C20 C25 1.382(5) . ?
C20 C21 1.410(5) . ?
C21 C22 1.377(6) . ?
C22 C23 1.385(6) . ?
C22 H22 0.9300 . ?
C23 C24 1.389(5) . ?
C23 H23 0.9300 . ?
C24 C25 1.385(6) . ?
C24 H24 0.9300 . ?
C25 H25 0.9300 . ?
C26 C27 1.385(6) . ?
C26 H26 0.9300 . ?
C27 H27 0.9300 . ?
C28 C53 1.370(6) . ?
C28 C29 1.386(6) . ?
C28 H28 0.9300 . ?
C29 C30 1.384(6) . ?
C29 H29 0.9300 . ?
C30 C31 1.377(5) . ?
C30 H30 0.9300 . ?
C31 C54 1.394(5) . ?
C31 C32 1.482(5) . ?
C32 C33 1.521(5) . ?
C33 C45 1.519(5) . ?
C33 C34 1.552(5) . ?
C33 H33 0.9800 . ?
C34 C39 1.521(5) . ?
C34 C35 1.544(5) . ?
C34 H34 0.9800 . ?
C35 C36 1.518(5) . ?
C35 C51 1.551(5) . ?
C35 H35 0.9800 . ?
C37 C52 1.319(5) . ?
C37 C38 1.483(5) . ?
C38 H38A 0.9600 . ?
C38 H38B 0.9600 . ?
C38 H38C 0.9600 . ?
C39 C40 1.388(5) . ?
C39 C44 1.397(5) . ?
C40 C41 1.385(5) . ?
C40 H40 0.9300 . ?
C41 C42 1.379(5) . ?
C42 C43 1.382(6) . ?
C42 H42 0.9300 . ?
C43 C44 1.382(6) . ?
C43 H43 0.9300 . ?
C44 H44 0.9300 . ?
C45 C50 1.376(5) . ?
C45 C46 1.411(5) . ?
C46 C47 1.386(5) . ?
C46 C51 1.505(5) . ?
C47 C48 1.374(6) . ?
C47 H47 0.9300 . ?
C48 C49 1.381(5) . ?
C48 H48 0.9300 . ?
C49 C50 1.385(6) . ?
C49 H49 0.9300 . ?
C50 H50 0.9300 . ?
C51 C52 1.496(5) . ?
C51 H51 0.9800 . ?
C52 H52 0.9300 . ?
C53 C54 1.382(5) . ?
C53 H53 0.9300 . ?
C54 H54 0.9300 . ?

loop_
_geom_hbond_atom_site_label_D
_geom_hbond_atom_site_label_H
_geom_hbond_atom_site_label_A
_geom_hbond_distance_DH
_geom_hbond_distance_HA
_geom_hbond_distance_DA
_geom_hbond_angle_DHA
_geom_hbond_site_symmetry_A
_geom_hbond_publ_flag
C7 H7 O6 0.98 2.51 3.398(5) 150.5 1_545 yes
C18 H18 O6 0.93 2.35 3.248(4) 163.7 1_545 yes
C40 H40 O1 0.93 2.35 3.258(4) 164.6 . yes
C7 H7 O6 0.98 2.51 3.398(5) 150.5 1_545 yes
C18 H18 O6 0.93 2.35 3.248(4) 163.7 1_545 yes
C40 H40 O1 0.93 2.35 3.258(4) 164.6 . yes

loop_
_geom_torsion_atom_site_label_1
_geom_torsion_atom_site_label_2
_geom_torsion_atom_site_label_3
_geom_torsion_atom_site_label_4
_geom_torsion
_geom_torsion_site_symmetry_1
_geom_torsion_site_symmetry_2
_geom_torsion_site_symmetry_3
_geom_torsion_site_symmetry_4
_geom_torsion_publ_flag
C19 O2 C2 C3 -8.9(6) . . . . ?
C19 O2 C2 C1 171.0(4) . . . . ?
O2 C2 C3 C4 3.7(7) . . . . ?
C1 C2 C3 C4 -176.2(4) . . . . ?
C2 C3 C4 C20 -106.1(5) . . . . ?
C2 C3 C4 C5 22.0(6) . . . . ?
C3 C4 C5 C19 -41.1(4) . . . . ?
C20 C4 C5 C19 89.7(4) . . . . ?
C3 C4 C5 C6 -167.7(3) . . . . ?
C20 C4 C5 C6 -37.0(4) . . . . ?
C19 C5 C6 C13 90.8(4) . . . . ?
C4 C5 C6 C13 -141.7(3) . . . . ?
C19 C5 C6 C7 -143.3(3) . . . . ?
C4 C5 C6 C7 -15.8(4) . . . . ?
C13 C6 C7 C8 -50.9(4) . . . . ?
C5 C6 C7 C8 -178.1(3) . . . . ?
C13 C6 C7 C21 -173.0(3) . . . . ?
C5 C6 C7 C21 59.8(4) . . . . ?
C21 C7 C8 O1 70.6(4) . . . . ?
C6 C7 C8 O1 -49.1(5) . . . . ?
C21 C7 C8 C9 -107.8(4) . . . . ?
C6 C7 C8 C9 132.5(4) . . . . ?
O1 C8 C9 C10 179.8(4) . . . . ?
C7 C8 C9 C10 -1.8(6) . . . . ?
O1 C8 C9 C26 0.1(5) . . . . ?
C7 C8 C9 C26 178.5(4) . . . . ?
C26 C9 C10 C11 -1.8(6) . . . . ?
C8 C9 C10 C11 178.5(4) . . . . ?
C9 C10 C11 C12 0.1(7) . . . . ?
C10 C11 C12 C27 1.1(7) . . . . ?
C5 C6 C13 C14 -112.2(4) . . . . ?
C7 C6 C13 C14 122.5(4) . . . . ?
C5 C6 C13 C18 70.0(4) . . . . ?
C7 C6 C13 C18 -55.2(5) . . . . ?
C18 C13 C14 C15 1.8(5) . . . . ?
C6 C13 C14 C15 -176.1(3) . . . . ?
C13 C14 C15 C16 -0.7(6) . . . . ?
C14 C15 C16 C17 0.1(6) . . . . ?
C15 C16 C17 C18 -0.5(5) . . . . ?
C15 C16 C17 Cl1 -179.8(3) . . . . ?
C16 C17 C18 C13 1.6(5) . . . . ?
Cl1 C17 C18 C13 -179.2(3) . . . . ?
C14 C13 C18 C17 -2.1(5) . . . . ?
C6 C13 C18 C17 175.7(3) . . . . ?
C2 O2 C19 O3 169.9(4) . . . . ?
C2 O2 C19 C5 -14.2(5) . . . . ?
C6 C5 C19 O3 -16.6(5) . . . . ?
C4 C5 C19 O3 -145.0(4) . . . . ?
C6 C5 C19 O2 167.8(3) . . . . ?
C4 C5 C19 O2 39.4(5) . . . . ?
C3 C4 C20 C25 -5.3(5) . . . . ?
C5 C4 C20 C25 -132.5(4) . . . . ?
C3 C4 C20 C21 176.5(3) . . . . ?
C5 C4 C20 C21 49.3(4) . . . . ?
C25 C20 C21 C22 0.5(5) . . . . ?
C4 C20 C21 C22 178.8(3) . . . . ?
C25 C20 C21 C7 178.0(3) . . . . ?
C4 C20 C21 C7 -3.7(4) . . . . ?
C8 C7 C21 C22 5.6(5) . . . . ?
C6 C7 C21 C22 125.9(4) . . . . ?
C8 C7 C21 C20 -171.7(3) . . . . ?
C6 C7 C21 C20 -51.3(4) . . . . ?
C20 C21 C22 C23 0.0(5) . . . . ?
C7 C21 C22 C23 -177.1(3) . . . . ?
C21 C22 C23 C24 -0.9(6) . . . . ?
C22 C23 C24 C25 1.3(6) . . . . ?
C21 C20 C25 C24 -0.2(5) . . . . ?
C4 C20 C25 C24 -178.3(3) . . . . ?
C23 C24 C25 C20 -0.7(6) . . . . ?
C10 C9 C26 C27 2.4(7) . . . . ?
C8 C9 C26 C27 -177.9(4) . . . . ?
C9 C26 C27 C12 -1.3(7) . . . . ?
C11 C12 C27 C26 -0.5(7) . . . . ?
C53 C28 C29 C30 -2.3(8) . . . . ?
C28 C29 C30 C31 2.5(8) . . . . ?
C29 C30 C31 C54 -0.1(7) . . . . ?
C29 C30 C31 C32 -177.4(4) . . . . ?
C30 C31 C32 O6 25.6(6) . . . . ?
C54 C31 C32 O6 -151.6(4) . . . . ?
C30 C31 C32 C33 -152.5(4) . . . . ?
C54 C31 C32 C33 30.3(5) . . . . ?
O6 C32 C33 C45 67.4(4) . . . . ?
C31 C32 C33 C45 -114.5(4) . . . . ?
O6 C32 C33 C34 -52.9(4) . . . . ?
C31 C32 C33 C34 125.2(4) . . . . ?
C45 C33 C34 C39 -176.1(3) . . . . ?
C32 C33 C34 C39 -52.9(4) . . . . ?
C45 C33 C34 C35 57.1(4) . . . . ?
C32 C33 C34 C35 -179.7(3) . . . . ?
C39 C34 C35 C36 95.7(4) . . . . ?
C33 C34 C35 C36 -139.1(3) . . . . ?
C39 C34 C35 C51 -137.1(3) . . . . ?
C33 C34 C35 C51 -11.9(4) . . . . ?
C37 O4 C36 O5 171.7(4) . . . . ?
C37 O4 C36 C35 -12.1(6) . . . . ?
C34 C35 C36 O5 -16.4(6) . . . . ?
C51 C35 C36 O5 -144.9(4) . . . . ?
C34 C35 C36 O4 167.7(3) . . . . ?
C51 C35 C36 O4 39.2(5) . . . . ?
C36 O4 C37 C52 -11.1(6) . . . . ?
C36 O4 C37 C38 169.4(4) . . . . ?
C35 C34 C39 C40 70.2(4) . . . . ?
C33 C34 C39 C40 -54.9(4) . . . . ?
C35 C34 C39 C44 -113.7(4) . . . . ?
C33 C34 C39 C44 121.2(4) . . . . ?
C44 C39 C40 C41 -2.0(5) . . . . ?
C34 C39 C40 C41 174.1(3) . . . . ?
C39 C40 C41 C42 2.1(5) . . . . ?
C39 C40 C41 Cl2 -177.1(3) . . . . ?
C40 C41 C42 C43 -0.7(6) . . . . ?
Cl2 C41 C42 C43 178.4(3) . . . . ?
C41 C42 C43 C44 -0.8(6) . . . . ?
C42 C43 C44 C39 0.9(6) . . . . ?
C40 C39 C44 C43 0.5(5) . . . . ?
C34 C39 C44 C43 -175.6(3) . . . . ?
C32 C33 C45 C50 7.9(5) . . . . ?
C34 C33 C45 C50 127.7(3) . . . . ?
C32 C33 C45 C46 -172.5(3) . . . . ?
C34 C33 C45 C46 -52.6(4) . . . . ?
C50 C45 C46 C47 1.8(5) . . . . ?
C33 C45 C46 C47 -177.8(3) . . . . ?
C50 C45 C46 C51 179.1(3) . . . . ?
C33 C45 C46 C51 -0.5(4) . . . . ?
C45 C46 C47 C48 -2.0(5) . . . . ?
C51 C46 C47 C48 -179.0(3) . . . . ?
C46 C47 C48 C49 0.4(6) . . . . ?
C47 C48 C49 C50 1.3(5) . . . . ?
C46 C45 C50 C49 -0.2(5) . . . . ?
C33 C45 C50 C49 179.4(3) . . . . ?
C48 C49 C50 C45 -1.3(5) . . . . ?
C47 C46 C51 C52 -9.7(5) . . . . ?
C45 C46 C51 C52 173.2(3) . . . . ?
C47 C46 C51 C35 -135.6(3) . . . . ?
C45 C46 C51 C35 47.3(4) . . . . ?
C36 C35 C51 C52 -42.4(4) . . . . ?
C34 C35 C51 C52 -168.6(3) . . . . ?
C36 C35 C51 C46 87.1(4) . . . . ?
C34 C35 C51 C46 -39.1(4) . . . . ?
O4 C37 C52 C51 4.1(7) . . . . ?
C38 C37 C52 C51 -176.5(4) . . . . ?
C46 C51 C52 C37 -103.9(5) . . . . ?
C35 C51 C52 C37 23.2(6) . . . . ?
C29 C28 C53 C54 -0.3(8) . . . . ?
C28 C53 C54 C31 2.7(7) . . . . ?
C30 C31 C54 C53 -2.5(6) . . . . ?
C32 C31 C54 C53 174.7(4) . . . . ?
